data_7226795
loop_
_publ_author_name
'Qin, Jian'
'Li, Tong'
'Zhang, Jianguo'
'Zhang, Zhibin'

_publ_section_title
;
 Nitrogen-rich energetic compounds of
 4-carboxamide-5-(1H-tetrazol-5-yl)-1H-1,2,3-triazole and its 1D sodium
 complex: synthesis and properties
;
_journal_name_full 'RSC Adv.'
_journal_paper_doi 10.1039/C6RA22151C
_journal_year 2016
_chemical_formula_sum 'C4 H5 N5 O2'
_chemical_formula_weight 155.13
_chemical_name_systematic
; 
 ? 
;
_space_group_IT_number 14
_symmetry_cell_setting monoclinic
_symmetry_space_group_name_Hall '-P 2ybc'
_symmetry_space_group_name_H-M 'P 1 21/c 1'
_atom_sites_solution_hydrogens geom
_atom_sites_solution_primary direct
_atom_sites_solution_secondary difmap
_audit_creation_method SHELXL-97
_audit_update_record
;
2016-08-02 deposited with the CCDC.
2016-10-13 downloaded from the CCDC.
;
_cell_angle_alpha 90.00
_cell_angle_beta 97.7600(10)
_cell_angle_gamma 90.00
_cell_formula_units_Z 4
_cell_length_a 3.6672(3)
_cell_length_b 16.3613(14)
_cell_length_c 11.3345(8)
_cell_measurement_reflns_used 851
_cell_measurement_temperature 298(2)
_cell_measurement_theta_max 25.493
_cell_measurement_theta_min 3.081
_cell_volume 673.84(9)
_computing_cell_refinement 'Bruker SMART'
_computing_data_collection 'Bruker SMART'
_computing_data_reduction 'Bruker SAINT'
_computing_molecular_graphics 'Bruker SHELXTL'
_computing_publication_material 'Bruker SHELXTL'
_computing_structure_refinement 'SHELXL-97 (Sheldrick, 1997)'
_computing_structure_solution 'SHELXS-97 (Sheldrick, 1990)'
_diffrn_ambient_temperature 298(2)
_diffrn_measured_fraction_theta_full 0.988
_diffrn_measured_fraction_theta_max 0.988
_diffrn_measurement_device_type 'CCD area detector'
_diffrn_measurement_method 'phi and omega scans'
_diffrn_radiation_monochromator graphite
_diffrn_radiation_source 'fine-focus sealed tube'
_diffrn_radiation_type MoK\a
_diffrn_radiation_wavelength 0.71073
_diffrn_reflns_av_R_equivalents 0.0809
_diffrn_reflns_av_sigmaI/netI 0.0860
_diffrn_reflns_limit_h_max 4
_diffrn_reflns_limit_h_min -4
_diffrn_reflns_limit_k_max 15
_diffrn_reflns_limit_k_min -19
_diffrn_reflns_limit_l_max 12
_diffrn_reflns_limit_l_min -13
_diffrn_reflns_number 3230
_diffrn_reflns_theta_full 25.01
_diffrn_reflns_theta_max 25.01
_diffrn_reflns_theta_min 3.08
_exptl_absorpt_coefficient_mu 0.126
_exptl_absorpt_correction_T_max 0.9912
_exptl_absorpt_correction_T_min 0.9514
_exptl_absorpt_correction_type multi-scan
_exptl_absorpt_process_details sadabs
_exptl_crystal_density_diffrn 1.529
_exptl_crystal_density_method 'not measured'
_exptl_crystal_description needle
_exptl_crystal_F_000 320
_exptl_crystal_size_max 0.40
_exptl_crystal_size_mid 0.10
_exptl_crystal_size_min 0.07
_refine_diff_density_max 0.249
_refine_diff_density_min -0.304
_refine_diff_density_rms 0.059
_refine_ls_extinction_method none
_refine_ls_goodness_of_fit_ref 1.018
_refine_ls_hydrogen_treatment mixed
_refine_ls_matrix_type full
_refine_ls_number_parameters 100
_refine_ls_number_reflns 1183
_refine_ls_number_restraints 0
_refine_ls_restrained_S_all 1.018
_refine_ls_R_factor_all 0.0894
_refine_ls_R_factor_gt 0.0556
_refine_ls_shift/su_max 0.000
_refine_ls_shift/su_mean 0.000
_refine_ls_structure_factor_coef Fsqd
_refine_ls_weighting_details 'calc w=1/[\s^2^(Fo^2^)+(0.0694P)^2^+0.0000P] where P=(Fo^2^+2Fc^2^)/3'
_refine_ls_weighting_scheme calc
_refine_ls_wR_factor_gt 0.1325
_refine_ls_wR_factor_ref 0.1491
_reflns_number_gt 745
_reflns_number_total 1183
_reflns_threshold_expression >2sigma(I)
_cod_data_source_file c6ra22151c2.cif
_cod_data_source_block 151017g
_cod_depositor_comments
;
The following automatic conversions were performed:

'_symmetry_cell_setting' value 'Monoclinic' changed to 'monoclinic'
according to
/usr/data/users/saulius/crontab/automatic-downloads/rss-feeds/RSC/lib/dictionaries/cif_core.dic
dictionary named 'cif_core.dic' version 2.4.2 from 2011-04-26.

Automatic conversion script
Id: cif_fix_values 4268 2015-11-12 08:31:59Z antanas 
;
_cod_original_sg_symbol_H-M P2(1)/c
_cod_database_code 7226795

loop_
_symmetry_equiv_pos_as_xyz
'x, y, z'
'-x, y+1/2, -z+1/2'
'-x, -y, -z'
'x, -y-1/2, z-1/2'

loop_
_atom_site_label
_atom_site_type_symbol
_atom_site_fract_x
_atom_site_fract_y
_atom_site_fract_z
_atom_site_U_iso_or_equiv
_atom_site_adp_type
_atom_site_occupancy
_atom_site_symmetry_multiplicity
_atom_site_calc_flag
_atom_site_refinement_flags
N1 N 1.0520(8) 0.23741(15) 0.80851(19) 0.0386(8) Uani 1 1 d .
N2 N 1.1207(8) 0.21185(15) 0.7032(2) 0.0386(8) Uani 1 1 d .
H2 H 1.2138 0.1645 0.6934 0.046 Uiso 1 1 calc R
N3 N 1.0375(8) 0.26347(14) 0.6138(2) 0.0360(7) Uani 1 1 d .
N4 N 0.7788(8) 0.40037(15) 0.48037(19) 0.0435(8) Uani 1 1 d .
H4A H 0.6936 0.4406 0.4362 0.052 Uiso 1 1 calc R
H4B H 0.8783 0.3594 0.4494 0.052 Uiso 1 1 calc R
N5 N 0.7130(9) 0.40359(17) 0.9495(2) 0.0551(9) Uani 1 1 d .
O1 O 0.6201(7) 0.45726(12) 0.64753(17) 0.0452(7) Uani 1 1 d .
O2 O 0.5046(7) 0.57408(13) 0.81396(18) 0.0517(8) Uani 1 1 d .
H2C H 0.5222 0.5287 0.7786 0.062 Uiso 1 1 d R
H2D H 0.4369 0.5651 0.8816 0.062 Uiso 1 1 d R
C1 C 0.7572(9) 0.40147(17) 0.5955(2) 0.0330(8) Uani 1 1 d .
C2 C 0.9017(9) 0.32797(17) 0.6638(2) 0.0304(8) Uani 1 1 d .
C3 C 0.9112(9) 0.31194(17) 0.7850(2) 0.0321(8) Uani 1 1 d .
C4 C 0.8011(10) 0.36245(19) 0.8773(3) 0.0370(8) Uani 1 1 d .

loop_
_atom_site_aniso_label
_atom_site_aniso_U_11
_atom_site_aniso_U_22
_atom_site_aniso_U_33
_atom_site_aniso_U_23
_atom_site_aniso_U_13
_atom_site_aniso_U_12
N1 0.056(2) 0.0309(15) 0.0310(14) -0.0015(11) 0.0133(13) 0.0007(13)
N2 0.059(2) 0.0251(13) 0.0344(14) -0.0002(11) 0.0147(13) 0.0034(13)
N3 0.053(2) 0.0250(14) 0.0305(13) 0.0030(11) 0.0083(12) 0.0000(13)
N4 0.073(2) 0.0327(15) 0.0252(13) 0.0041(11) 0.0087(13) 0.0110(15)
N5 0.084(3) 0.0487(19) 0.0367(15) -0.0029(14) 0.0212(16) 0.0121(18)
O1 0.0718(19) 0.0325(12) 0.0324(11) -0.0035(10) 0.0106(11) 0.0155(12)
O2 0.092(2) 0.0273(12) 0.0400(13) -0.0048(9) 0.0248(13) -0.0074(12)
C1 0.047(2) 0.0238(16) 0.0289(15) -0.0007(13) 0.0058(14) 0.0000(16)
C2 0.040(2) 0.0247(16) 0.0275(14) -0.0029(12) 0.0060(13) -0.0016(14)
C3 0.044(2) 0.0243(16) 0.0296(14) 0.0003(12) 0.0099(14) -0.0003(15)
C4 0.048(2) 0.0317(17) 0.0325(16) 0.0053(14) 0.0098(15) 0.0046(16)

loop_
_atom_type_symbol
_atom_type_description
_atom_type_scat_dispersion_real
_atom_type_scat_dispersion_imag
_atom_type_scat_source
C C 0.0033 0.0016 'International Tables Vol C Tables 4.2.6.8 and 6.1.1.4'
H H 0.0000 0.0000 'International Tables Vol C Tables 4.2.6.8 and 6.1.1.4'
N N 0.0061 0.0033 'International Tables Vol C Tables 4.2.6.8 and 6.1.1.4'
O O 0.0106 0.0060 'International Tables Vol C Tables 4.2.6.8 and 6.1.1.4'

loop_
_geom_angle_atom_site_label_1
_geom_angle_atom_site_label_2
_geom_angle_atom_site_label_3
_geom_angle
N2 N1 C3 103.0(2)
N1 N2 N3 116.0(2)
N1 N2 H2 122.0
N3 N2 H2 122.0
N2 N3 C2 104.0(2)
C1 N4 H4A 120.0
C1 N4 H4B 120.0
H4A N4 H4B 120.0
H2C O2 H2D 108.9
O1 C1 N4 124.6(3)
O1 C1 C2 119.3(3)
N4 C1 C2 116.0(3)
N3 C2 C3 108.1(2)
N3 C2 C1 123.3(2)
C3 C2 C1 128.6(3)
N1 C3 C2 109.0(2)
N1 C3 C4 121.3(2)
C2 C3 C4 129.7(3)
N5 C4 C3 178.9(3)

loop_
_geom_bond_atom_site_label_1
_geom_bond_atom_site_label_2
_geom_bond_distance
N1 N2 1.320(3)
N1 C3 1.337(4)
N2 N3 1.323(3)
N2 H2 0.8600
N3 C2 1.326(4)
N4 C1 1.318(4)
N4 H4A 0.8600
N4 H4B 0.8600
N5 C4 1.139(4)
O1 C1 1.230(3)
O2 H2C 0.8499
O2 H2D 0.8500
C1 C2 1.489(4)
C2 C3 1.394(4)
C3 C4 1.434(4)

loop_
_geom_torsion_atom_site_label_1
_geom_torsion_atom_site_label_2
_geom_torsion_atom_site_label_3
_geom_torsion_atom_site_label_4
_geom_torsion
C3 N1 N2 N3 0.2(4)
N1 N2 N3 C2 -0.3(4)
N2 N3 C2 C3 0.3(3)
N2 N3 C2 C1 -177.8(3)
O1 C1 C2 N3 176.7(3)
N4 C1 C2 N3 -1.6(5)
O1 C1 C2 C3 -1.0(5)
N4 C1 C2 C3 -179.3(3)
N2 N1 C3 C2 0.0(3)
N2 N1 C3 C4 -179.3(3)
N3 C2 C3 N1 -0.2(4)
C1 C2 C3 N1 177.8(3)
N3 C2 C3 C4 179.0(3)
C1 C2 C3 C4 -3.0(6)
N1 C3 C4 N5 170(21)
C2 C3 C4 N5 -9(22)
